data_7216435
loop_
_publ_author_name
'Hu, Hailiang'
'Zhang, Weisong'
'Gong, Jingjing'
'Dong, Huan'
'Zhao, Fangfang'
'Huang, Hui'
'Liu, Yang'
'Zhang, Guangju'
'Kang, Zhenhui'

_publ_section_title
;
 Can tetrazole-functionalized ligands realize the role-control of
 Keggin-type POMs in hybrid frameworks?
;
_journal_issue 25
_journal_name_full CrystEngComm
_journal_page_first 5642
_journal_paper_doi 10.1039/c4ce00293h
_journal_volume 16
_journal_year 2014
_chemical_formula_moiety 'O40 P W12, C13 H20 Ag3 N16 (H2O)2 S4, 4(H2O)'
_chemical_formula_sum 'C13 H32 Ag3 N16 O46 P S4 W12'
_chemical_formula_weight 3837.47
_chemical_name_systematic
; 
 ? 
;
_space_group_IT_number 14
_symmetry_cell_setting monoclinic
_symmetry_space_group_name_Hall '-P 2ybc'
_symmetry_space_group_name_H-M 'P 1 21/c 1'
_atom_sites_solution_hydrogens geom
_atom_sites_solution_primary direct
_atom_sites_solution_secondary difmap
_audit_creation_method SHELXL-97
_cell_angle_alpha 90.00
_cell_angle_beta 131.755(7)
_cell_angle_gamma 90.00
_cell_formula_units_Z 4
_cell_length_a 18.274(3)
_cell_length_b 16.737(3)
_cell_length_c 26.438(3)
_cell_measurement_reflns_used 7850
_cell_measurement_temperature 150(2)
_cell_measurement_theta_max 28.182
_cell_measurement_theta_min 2.9985
_cell_volume 6032.2(17)
_computing_cell_refinement 'Bruker SAINT'
_computing_data_collection 'Bruker APEX2'
_computing_data_reduction 'Bruker SAINT'
_computing_molecular_graphics 'Bruker SHELXTL'
_computing_publication_material 'Bruker SHELXTL'
_computing_structure_refinement 'SHELXL-97 (Sheldrick, 1997)'
_computing_structure_solution 'SHELXS-97 (Sheldrick, 1990)'
_diffrn_ambient_temperature 150(2)
_diffrn_measured_fraction_theta_full 0.993
_diffrn_measured_fraction_theta_max 0.993
_diffrn_measurement_device_type 'Bruker APEX-II CCD'
_diffrn_measurement_method '\f and \w scans'
_diffrn_radiation_monochromator graphite
_diffrn_radiation_source 'fine-focus sealed tube'
_diffrn_radiation_type MoK\a
_diffrn_radiation_wavelength 0.71073
_diffrn_reflns_av_R_equivalents 0.0506
_diffrn_reflns_av_sigmaI/netI 0.0466
_diffrn_reflns_limit_h_max 21
_diffrn_reflns_limit_h_min -21
_diffrn_reflns_limit_k_max 19
_diffrn_reflns_limit_k_min -12
_diffrn_reflns_limit_l_max 31
_diffrn_reflns_limit_l_min -31
_diffrn_reflns_number 40606
_diffrn_reflns_theta_full 25.01
_diffrn_reflns_theta_max 25.01
_diffrn_reflns_theta_min 1.49
_exptl_absorpt_coefficient_mu 24.004
_exptl_absorpt_correction_T_max 0.1233
_exptl_absorpt_correction_T_min 0.1233
_exptl_absorpt_correction_type multi-scan
_exptl_absorpt_process_details '(SADABS; Sheldrick, 2003)'
_exptl_crystal_colour yellow
_exptl_crystal_density_diffrn 4.212
_exptl_crystal_density_method 'not measured'
_exptl_crystal_description block
_exptl_crystal_F_000 6744
_exptl_crystal_size_max 0.15
_exptl_crystal_size_mid 0.15
_exptl_crystal_size_min 0.15
_refine_diff_density_max 2.015
_refine_diff_density_min -2.473
_refine_diff_density_rms 0.246
_refine_ls_extinction_method none
_refine_ls_goodness_of_fit_ref 1.022
_refine_ls_hydrogen_treatment constr
_refine_ls_matrix_type full
_refine_ls_number_parameters 884
_refine_ls_number_reflns 10554
_refine_ls_number_restraints 0
_refine_ls_restrained_S_all 1.022
_refine_ls_R_factor_all 0.0534
_refine_ls_R_factor_gt 0.0312
_refine_ls_shift/su_max 0.003
_refine_ls_shift/su_mean 0.000
_refine_ls_structure_factor_coef Fsqd
_refine_ls_weighting_details 'calc w=1/[\s^2^(Fo^2^)+(0.0254P)^2^+26.6005P] where P=(Fo^2^+2Fc^2^)/3'
_refine_ls_weighting_scheme calc
_refine_ls_wR_factor_gt 0.0607
_refine_ls_wR_factor_ref 0.0689
_reflns_number_gt 8083
_reflns_number_total 10554
_reflns_threshold_expression >2sigma(I)
_cod_data_source_file c4ce00293h2.cif
_cod_data_source_block 4
_cod_original_cell_volume 6032.2(16)
_cod_original_sg_symbol_H-M 'P 21/c'
_cod_database_code 7216435

loop_
_symmetry_equiv_pos_as_xyz
'x, y, z'
'-x, y+1/2, -z+1/2'
'-x, -y, -z'
'x, -y-1/2, z-1/2'

loop_
_atom_site_label
_atom_site_type_symbol
_atom_site_fract_x
_atom_site_fract_y
_atom_site_fract_z
_atom_site_U_iso_or_equiv
_atom_site_adp_type
_atom_site_occupancy
_atom_site_symmetry_multiplicity
_atom_site_calc_flag
_atom_site_refinement_flags
W1 W 0.64899(3) 1.24017(3) 0.79353(2) 0.02157(11) Uani 1 1 d .
W2 W 0.56330(3) 1.11400(3) 0.66092(2) 0.02609(11) Uani 1 1 d .
W3 W 0.76817(3) 1.06361(3) 0.82390(2) 0.02296(11) Uani 1 1 d .
W4 W 0.88258(3) 1.34749(3) 0.88350(2) 0.02018(10) Uani 1 1 d .
W5 W 0.66424(3) 1.40650(3) 0.70896(2) 0.02311(11) Uani 1 1 d .
W6 W 0.57389(3) 1.28192(3) 0.57565(2) 0.02692(12) Uani 1 1 d .
W7 W 0.70136(3) 1.09233(3) 0.60513(2) 0.02938(12) Uani 1 1 d .
W8 W 0.90431(3) 1.03717(3) 0.76646(2) 0.02376(11) Uani 1 1 d .
W9 W 1.00044(3) 1.17215(3) 0.90981(2) 0.02317(11) Uani 1 1 d .
W10 W 1.00902(3) 1.32983(3) 0.83068(2) 0.02612(12) Uani 1 1 d .
W11 W 0.78921(4) 1.38302(3) 0.65464(2) 0.02906(12) Uani 1 1 d .
W12 W 0.91871(3) 1.19336(3) 0.68950(2) 0.03020(12) Uani 1 1 d .
P1 P 0.78484(17) 1.22188(17) 0.74178(12) 0.0126(5) Uani 1 1 d .
Ag1 Ag 0.53360(7) 0.91178(7) 0.72971(5) 0.0450(3) Uani 1 1 d .
Ag2 Ag 1.35861(7) 0.68658(7) 1.05055(6) 0.0465(3) Uani 1 1 d .
Ag3 Ag 1.40037(12) 0.92240(12) 1.10791(10) 0.0821(6) Uani 0.80 1 d P
Ag3' Ag 1.3795(5) 0.9191(5) 1.0401(5) 0.100(3) Uani 0.20 1 d P
S1 S 0.6536(2) 0.7463(2) 0.83279(17) 0.0425(9) Uani 1 1 d .
S2 S 0.97454(19) 0.83000(19) 0.92012(15) 0.0317(7) Uani 1 1 d .
S3 S 0.7790(2) 0.8419(2) 0.76643(15) 0.0391(8) Uani 1 1 d .
S4 S 0.8459(2) 0.5968(2) 0.93795(16) 0.0404(8) Uani 1 1 d .
N1 N 0.6037(6) 0.8962(7) 0.8396(5) 0.033(3) Uani 1 1 d .
N2 N 0.6126(8) 0.9394(8) 0.8874(6) 0.049(3) Uani 1 1 d .
N3 N 0.6464(8) 0.8948(9) 0.9394(5) 0.050(3) Uani 1 1 d .
N4 N 0.6614(7) 0.8240(8) 0.9277(5) 0.047(3) Uani 1 1 d .
N5 N 1.1472(6) 0.7486(6) 0.9799(4) 0.025(2) Uani 1 1 d .
N6 N 1.2403(6) 0.7736(6) 1.0122(5) 0.030(2) Uani 1 1 d .
N7 N 1.2482(6) 0.8503(6) 1.0156(5) 0.030(2) Uani 1 1 d .
N8 N 1.1579(6) 0.8783(6) 0.9850(4) 0.027(2) Uani 1 1 d .
N9 N 0.5771(7) 0.8590(6) 0.6704(5) 0.030(2) Uani 1 1 d .
N10 N 0.5083(7) 0.8611(7) 0.6026(5) 0.036(3) Uani 1 1 d .
N11 N 0.5468(7) 0.8548(7) 0.5759(4) 0.034(3) Uani 1 1 d .
N12 N 0.6437(6) 0.8471(6) 0.6282(4) 0.027(2) Uani 1 1 d .
N13 N 0.6717(7) 0.5138(6) 0.8492(5) 0.034(2) Uani 1 1 d .
N14 N 0.6308(7) 0.4516(6) 0.8568(5) 0.033(2) Uani 1 1 d .
N15 N 0.6865(7) 0.4298(6) 0.9192(5) 0.034(2) Uani 1 1 d .
N16 N 0.7668(7) 0.4768(6) 0.9546(5) 0.027(2) Uani 1 1 d .
C1 C 0.8241(7) 0.7181(7) 0.8567(5) 0.022(2) Uani 1 1 d .
C2 C 0.7824(7) 0.7690(7) 0.8797(6) 0.028(3) Uani 1 1 d .
H2A H 0.7886 0.8250 0.8735 0.034 Uiso 1 1 calc R
H2B H 0.8202 0.7601 0.9277 0.034 Uiso 1 1 calc R
C3 C 0.9360(7) 0.7261(7) 0.9063(5) 0.024(3) Uani 1 1 d .
H3A H 0.9608 0.6972 0.8886 0.029 Uiso 1 1 calc R
H3B H 0.9640 0.7021 0.9493 0.029 Uiso 1 1 calc R
C4 C 0.7777(8) 0.7356(7) 0.7831(5) 0.028(3) Uani 1 1 d .
H4A H 0.7104 0.7169 0.7522 0.034 Uiso 1 1 calc R
H4B H 0.8129 0.7056 0.7737 0.034 Uiso 1 1 calc R
C5 C 0.8038(8) 0.6272(7) 0.8567(5) 0.027(3) Uani 1 1 d .
H5A H 0.8370 0.5958 0.8463 0.033 Uiso 1 1 calc R
H5B H 0.7340 0.6170 0.8217 0.033 Uiso 1 1 calc R
C6 C 0.6377(8) 0.8250(9) 0.8679(6) 0.034(3) Uani 1 1 d .
C7 C 0.7004(9) 0.7580(10) 0.9766(7) 0.057(4) Uani 1 1 d .
H7A H 0.6763 0.7628 0.9994 0.086 Uiso 1 1 calc R
H7B H 0.7708 0.7603 1.0092 0.086 Uiso 1 1 calc R
H7C H 0.6795 0.7079 0.9529 0.086 Uiso 1 1 calc R
C8 C 1.0980(8) 0.8158(7) 0.9628(6) 0.028(3) Uani 1 1 d .
C9 C 1.1370(9) 0.9634(7) 0.9776(7) 0.043(3) Uani 1 1 d .
H9A H 1.1344 0.9802 1.0111 0.065 Uiso 1 1 calc R
H9B H 1.0750 0.9738 0.9331 0.065 Uiso 1 1 calc R
H9C H 1.1877 0.9923 0.9837 0.065 Uiso 1 1 calc R
C10 C 0.6621(8) 0.8495(7) 0.6857(6) 0.030(3) Uani 1 1 d .
C11 C 0.7085(10) 0.8388(9) 0.6155(7) 0.052(4) Uani 1 1 d .
H11A H 0.7203 0.7832 0.6146 0.078 Uiso 1 1 calc R
H11B H 0.7695 0.8651 0.6508 0.078 Uiso 1 1 calc R
H11C H 0.6790 0.8627 0.5726 0.078 Uiso 1 1 calc R
C12 C 0.7579(8) 0.5261(7) 0.9117(6) 0.027(3) Uani 1 1 d .
C13 C 0.8468(9) 0.4672(9) 1.0281(5) 0.041(3) Uani 1 1 d .
H13A H 0.8457 0.5109 1.0511 0.061 Uiso 1 1 calc R
H13B H 0.9085 0.4665 1.0391 0.061 Uiso 1 1 calc R
H13C H 0.8383 0.4178 1.0422 0.061 Uiso 1 1 calc R
O1 O 0.7201(5) 1.1796(4) 0.7507(3) 0.0187(16) Uani 1 1 d .
O2 O 0.8768(4) 1.2533(4) 0.8106(3) 0.0184(16) Uani 1 1 d .
O3 O 0.7277(5) 1.2917(4) 0.6924(3) 0.0201(16) Uani 1 1 d .
O4 O 0.8140(5) 1.1639(5) 0.7135(3) 0.0220(17) Uani 1 1 d .
O6 O 0.4531(5) 1.0692(5) 0.6088(4) 0.039(2) Uani 1 1 d .
O7 O 0.7827(6) 0.9851(5) 0.8697(4) 0.036(2) Uani 1 1 d .
O8 O 0.5485(5) 1.1799(5) 0.7143(4) 0.0282(18) Uani 1 1 d .
O9 O 0.6385(5) 1.0431(5) 0.7370(4) 0.0299(19) Uani 1 1 d .
O10 O 0.7066(5) 1.1394(5) 0.8397(4) 0.0257(18) Uani 1 1 d .
O11 O 0.7751(5) 1.2865(5) 0.8587(3) 0.0241(17) Uani 1 1 d .
O12 O 0.6233(5) 1.3260(5) 0.7379(3) 0.0244(17) Uani 1 1 d .
O13 O 0.5400(5) 1.2086(5) 0.6126(4) 0.033(2) Uani 1 1 d .
O14 O 0.6276(5) 1.0759(5) 0.6327(4) 0.0308(19) Uani 1 1 d .
O15 O 0.8207(5) 1.0275(5) 0.7852(4) 0.0271(18) Uani 1 1 d .
O16 O 0.8881(5) 1.1199(4) 0.8865(3) 0.0227(17) Uani 1 1 d .
O17 O 0.9065(5) 1.4093(5) 0.9428(4) 0.0287(18) Uani 1 1 d .
O18 O 0.7860(5) 1.4026(5) 0.7996(3) 0.0245(18) Uani 1 1 d .
O19 O 0.6127(6) 1.4913(5) 0.7072(4) 0.036(2) Uani 1 1 d .
O20 O 0.5633(5) 1.3681(5) 0.6182(4) 0.0284(18) Uani 1 1 d .
O21 O 0.4670(6) 1.2916(6) 0.4947(4) 0.041(2) Uani 1 1 d .
O22 O 0.6357(5) 1.1924(5) 0.5719(3) 0.032(2) Uani 1 1 d .
O23 O 0.6405(6) 1.0367(6) 0.5340(4) 0.047(2) Uani 1 1 d .
O24 O 0.7943(5) 1.0160(5) 0.6738(4) 0.032(2) Uani 1 1 d .
O25 O 0.9652(6) 0.9495(5) 0.7942(4) 0.036(2) Uani 1 1 d .
O26 O 0.9841(5) 1.1011(5) 0.8471(3) 0.0249(18) Uani 1 1 d .
O27 O 1.0964(5) 1.1312(5) 0.9849(4) 0.032(2) Uani 1 1 d .
O28 O 0.9695(5) 1.2623(5) 0.9383(3) 0.0260(18) Uani 1 1 d .
O29 O 0.9775(5) 1.3823(5) 0.8781(4) 0.0272(18) Uani 1 1 d .
O30 O 0.7276(5) 1.4459(5) 0.6790(4) 0.0274(18) Uani 1 1 d .
O31 O 0.6587(6) 1.3493(5) 0.5759(4) 0.033(2) Uani 1 1 d .
O32 O 0.8061(6) 1.1365(5) 0.6133(4) 0.036(2) Uani 1 1 d .
O33 O 0.9614(5) 1.0937(5) 0.7368(4) 0.033(2) Uani 1 1 d .
O34 O 1.0668(5) 1.2466(5) 0.8979(3) 0.0289(19) Uani 1 1 d .
O35 O 0.9042(5) 1.3823(5) 0.7491(4) 0.0307(19) Uani 1 1 d .
O36 O 0.8398(5) 1.2882(5) 0.6490(4) 0.031(2) Uani 1 1 d .
O37 O 0.9938(5) 1.2500(5) 0.7727(4) 0.0314(19) Uani 1 1 d .
O38 O 1.1087(6) 1.3821(6) 0.8585(4) 0.045(2) Uani 1 1 d .
O39 O 0.8123(6) 1.4541(5) 0.6217(4) 0.039(2) Uani 1 1 d .
O40 O 0.9896(6) 1.1974(6) 0.6694(4) 0.049(3) Uani 1 1 d .
O1W O 1.5118(16) 0.9275(10) 1.2322(10) 0.064(5) Uani 0.70 1 d P
O1W' O 1.520(4) 0.888(3) 1.220(3) 0.064(5) Uani 0.30 1 d P
O2W O 1.516(3) 0.826(2) 1.1231(17) 0.142(16) Uani 0.50 1 d P
O2W' O 1.4657(18) 0.8457(18) 1.0777(14) 0.082(9) Uani 0.50 1 d P
O3W O 0.6626(12) 0.6261(10) 0.6431(7) 0.127(6) Uani 1 1 d .
O4W O 0.8010(13) 0.6355(12) 0.6230(10) 0.163(7) Uani 1 1 d .
O5W O 1.429(2) 1.0126(18) 1.0033(16) 0.164(13) Uani 0.70 1 d P
O5W' O 1.455(6) 0.951(4) 1.039(4) 0.164(13) Uani 0.30 1 d P
O6W O 0.900(2) 0.5548(16) 0.7946(14) 0.242(13) Uani 1 1 d .
O5 O 0.5903(5) 1.2671(5) 0.8211(4) 0.032(2) Uani 1 1 d .

loop_
_atom_site_aniso_label
_atom_site_aniso_U_11
_atom_site_aniso_U_22
_atom_site_aniso_U_33
_atom_site_aniso_U_23
_atom_site_aniso_U_13
_atom_site_aniso_U_12
W1 0.0197(2) 0.0265(3) 0.0265(2) -0.0019(2) 0.0187(2) -0.00080(19)
W2 0.0217(2) 0.0276(3) 0.0258(2) -0.0045(2) 0.0145(2) -0.0054(2)
W3 0.0267(2) 0.0232(3) 0.0252(2) 0.0028(2) 0.0199(2) 0.0014(2)
W4 0.0182(2) 0.0236(3) 0.0203(2) -0.00312(19) 0.0134(2) -0.00037(18)
W5 0.0225(2) 0.0235(3) 0.0263(2) 0.0043(2) 0.0175(2) 0.00559(19)
W6 0.0231(2) 0.0330(3) 0.0183(2) 0.0039(2) 0.0111(2) 0.0042(2)
W7 0.0317(3) 0.0362(3) 0.0192(2) -0.0035(2) 0.0165(2) 0.0052(2)
W8 0.0251(2) 0.0260(3) 0.0236(2) -0.0005(2) 0.0177(2) 0.0057(2)
W9 0.0195(2) 0.0277(3) 0.0178(2) 0.0000(2) 0.0105(2) 0.00468(19)
W10 0.0186(2) 0.0352(3) 0.0294(3) -0.0006(2) 0.0180(2) -0.0025(2)
W11 0.0331(3) 0.0330(3) 0.0314(3) 0.0087(2) 0.0258(2) 0.0032(2)
W12 0.0351(3) 0.0414(3) 0.0313(3) 0.0045(2) 0.0293(2) 0.0074(2)
P1 0.0102(12) 0.0185(15) 0.0128(12) 0.0011(11) 0.0093(11) 0.0024(10)
Ag1 0.0396(6) 0.0566(8) 0.0437(6) 0.0115(5) 0.0297(5) 0.0076(5)
Ag2 0.0293(5) 0.0461(7) 0.0611(7) 0.0138(6) 0.0289(5) 0.0128(5)
Ag3 0.0664(11) 0.0686(13) 0.0887(13) -0.0224(11) 0.0423(11) 0.0011(9)
Ag3' 0.054(4) 0.078(6) 0.147(8) 0.023(6) 0.059(5) -0.003(4)
S1 0.0224(16) 0.049(2) 0.052(2) -0.0103(17) 0.0227(16) -0.0041(15)
S2 0.0170(14) 0.0305(19) 0.0407(18) -0.0025(14) 0.0164(14) -0.0012(12)
S3 0.0274(16) 0.039(2) 0.0301(17) 0.0089(15) 0.0106(14) -0.0090(14)
S4 0.0373(18) 0.035(2) 0.0343(17) 0.0046(15) 0.0179(16) -0.0128(15)
N1 0.022(5) 0.051(8) 0.034(6) -0.011(5) 0.022(5) -0.004(5)
N2 0.037(6) 0.052(8) 0.068(8) -0.004(7) 0.039(7) 0.006(6)
N3 0.043(7) 0.070(10) 0.035(7) -0.004(7) 0.026(6) 0.004(6)
N4 0.022(6) 0.083(10) 0.038(7) -0.003(7) 0.021(5) 0.002(6)
N5 0.015(4) 0.024(6) 0.030(5) 0.003(4) 0.013(4) -0.001(4)
N6 0.020(5) 0.026(6) 0.041(6) -0.001(5) 0.019(5) 0.000(4)
N7 0.015(5) 0.034(7) 0.035(6) 0.004(5) 0.014(5) -0.001(4)
N8 0.019(5) 0.031(6) 0.023(5) -0.002(4) 0.011(4) -0.002(4)
N9 0.029(5) 0.029(6) 0.037(6) 0.004(5) 0.024(5) 0.000(4)
N10 0.030(6) 0.053(8) 0.025(6) 0.004(5) 0.018(5) -0.001(5)
N11 0.029(6) 0.048(7) 0.021(5) -0.005(5) 0.015(5) -0.010(5)
N12 0.013(5) 0.038(6) 0.026(5) 0.003(5) 0.011(4) 0.001(4)
N13 0.037(6) 0.022(6) 0.037(6) 0.000(5) 0.022(5) -0.001(5)
N14 0.025(5) 0.037(7) 0.043(6) -0.006(5) 0.025(5) -0.002(5)
N15 0.036(6) 0.026(6) 0.050(7) -0.007(5) 0.033(6) -0.005(5)
N16 0.036(6) 0.022(6) 0.034(6) -0.005(4) 0.028(5) -0.006(4)
C1 0.027(6) 0.022(6) 0.023(6) -0.002(5) 0.019(5) -0.002(5)
C2 0.017(6) 0.032(7) 0.031(6) -0.004(5) 0.014(5) -0.004(5)
C3 0.027(6) 0.026(7) 0.029(6) 0.009(5) 0.023(5) 0.004(5)
C4 0.024(6) 0.030(7) 0.015(6) -0.001(5) 0.007(5) 0.002(5)
C5 0.019(6) 0.024(7) 0.032(6) 0.003(5) 0.015(5) 0.000(5)
C6 0.014(6) 0.054(9) 0.027(7) 0.001(6) 0.010(5) 0.001(6)
C7 0.039(8) 0.083(13) 0.049(9) 0.025(9) 0.029(7) 0.010(8)
C8 0.023(6) 0.033(8) 0.030(6) -0.001(6) 0.018(6) -0.001(5)
C9 0.034(7) 0.022(7) 0.067(9) 0.000(7) 0.031(7) 0.002(6)
C10 0.031(7) 0.029(7) 0.044(7) -0.001(6) 0.031(6) -0.007(5)
C11 0.054(9) 0.058(11) 0.066(10) -0.015(8) 0.048(8) -0.002(8)
C12 0.028(6) 0.027(7) 0.033(7) 0.002(5) 0.022(6) -0.004(5)
C13 0.040(7) 0.050(9) 0.023(7) 0.008(6) 0.018(6) -0.007(6)
O1 0.021(4) 0.023(4) 0.020(4) 0.001(3) 0.016(3) 0.000(3)
O2 0.013(3) 0.021(4) 0.022(4) -0.004(3) 0.012(3) -0.002(3)
O3 0.019(4) 0.020(4) 0.025(4) 0.007(3) 0.016(3) 0.007(3)
O4 0.019(4) 0.031(5) 0.019(4) 0.009(3) 0.014(3) 0.010(3)
O6 0.029(4) 0.044(6) 0.041(5) -0.011(4) 0.022(4) -0.018(4)
O7 0.044(5) 0.030(5) 0.048(5) 0.007(4) 0.037(5) 0.000(4)
O8 0.024(4) 0.027(5) 0.037(5) -0.003(4) 0.022(4) -0.004(3)
O9 0.040(5) 0.023(5) 0.036(5) -0.006(4) 0.029(4) -0.008(4)
O10 0.034(4) 0.024(5) 0.030(4) 0.001(3) 0.026(4) 0.000(4)
O11 0.020(4) 0.028(5) 0.028(4) 0.003(4) 0.018(4) 0.008(3)
O12 0.027(4) 0.024(5) 0.025(4) 0.000(3) 0.018(4) 0.001(3)
O13 0.024(4) 0.037(5) 0.025(4) 0.002(4) 0.011(4) 0.001(4)
O14 0.031(4) 0.031(5) 0.030(4) 0.000(4) 0.020(4) 0.002(4)
O15 0.032(4) 0.023(5) 0.029(4) 0.004(4) 0.022(4) 0.005(3)
O16 0.026(4) 0.025(5) 0.021(4) -0.002(3) 0.017(3) 0.001(3)
O17 0.022(4) 0.037(5) 0.029(4) -0.004(4) 0.017(4) 0.001(4)
O18 0.020(4) 0.034(5) 0.029(4) 0.004(4) 0.021(4) 0.005(3)
O19 0.035(5) 0.032(5) 0.043(5) 0.001(4) 0.027(4) 0.009(4)
O20 0.026(4) 0.031(5) 0.028(4) 0.004(4) 0.017(4) 0.003(4)
O21 0.033(5) 0.048(6) 0.031(5) -0.001(4) 0.016(4) 0.001(4)
O22 0.025(4) 0.047(6) 0.018(4) 0.000(4) 0.011(4) 0.000(4)
O23 0.045(5) 0.054(7) 0.033(5) -0.009(5) 0.022(4) 0.004(5)
O24 0.038(5) 0.033(5) 0.031(5) -0.001(4) 0.025(4) 0.005(4)
O25 0.034(5) 0.033(5) 0.039(5) 0.000(4) 0.024(4) 0.009(4)
O26 0.020(4) 0.038(5) 0.023(4) -0.004(4) 0.016(3) 0.003(3)
O27 0.038(5) 0.024(5) 0.029(4) -0.002(4) 0.020(4) 0.007(4)
O28 0.023(4) 0.040(5) 0.020(4) -0.007(4) 0.016(3) 0.000(4)
O29 0.028(4) 0.029(5) 0.031(4) -0.001(4) 0.022(4) -0.001(4)
O30 0.026(4) 0.029(5) 0.031(4) 0.008(4) 0.020(4) 0.003(3)
O31 0.038(5) 0.038(5) 0.027(4) 0.008(4) 0.024(4) 0.004(4)
O32 0.047(5) 0.046(6) 0.034(5) 0.007(4) 0.035(4) 0.011(4)
O33 0.030(4) 0.040(6) 0.035(5) 0.004(4) 0.024(4) 0.010(4)
O34 0.011(4) 0.049(6) 0.021(4) 0.007(4) 0.008(3) 0.004(4)
O35 0.033(4) 0.032(5) 0.036(5) 0.003(4) 0.027(4) -0.002(4)
O36 0.032(4) 0.049(6) 0.024(4) 0.001(4) 0.024(4) 0.000(4)
O37 0.028(4) 0.032(5) 0.039(5) 0.001(4) 0.024(4) 0.003(4)
O38 0.036(5) 0.051(6) 0.056(6) -0.007(5) 0.033(5) -0.014(4)
O39 0.046(5) 0.046(6) 0.044(5) 0.018(4) 0.037(5) 0.006(4)
O40 0.057(6) 0.070(7) 0.054(6) 0.010(5) 0.051(5) 0.013(5)
O1W 0.090(9) 0.049(14) 0.057(10) 0.007(10) 0.051(8) -0.021(12)
O1W' 0.090(9) 0.049(14) 0.057(10) 0.007(10) 0.051(8) -0.021(12)
O2W 0.12(3) 0.10(3) 0.11(3) 0.01(2) 0.03(2) 0.06(2)
O2W' 0.063(17) 0.10(2) 0.09(2) -0.021(17) 0.052(16) 0.031(15)
O3W 0.161(14) 0.103(13) 0.106(11) 0.028(10) 0.084(11) 0.009(11)
O4W 0.163(16) 0.145(18) 0.205(19) 0.044(15) 0.133(16) 0.042(14)
O5W 0.19(2) 0.12(3) 0.21(3) -0.09(2) 0.15(3) -0.06(2)
O5W' 0.19(2) 0.12(3) 0.21(3) -0.09(2) 0.15(3) -0.06(2)
O6W 0.31(3) 0.19(3) 0.35(3) -0.09(2) 0.27(3) -0.09(2)
O5 0.029(4) 0.040(5) 0.045(5) -0.001(4) 0.033(4) 0.002(4)

loop_
_atom_type_symbol
_atom_type_description
_atom_type_scat_dispersion_real
_atom_type_scat_dispersion_imag
_atom_type_scat_source
C C 0.0033 0.0016 'International Tables Vol C Tables 4.2.6.8 and 6.1.1.4'
H H 0.0000 0.0000 'International Tables Vol C Tables 4.2.6.8 and 6.1.1.4'
Ag Ag -0.8971 1.1015 'International Tables Vol C Tables 4.2.6.8 and 6.1.1.4'
N N 0.0061 0.0033 'International Tables Vol C Tables 4.2.6.8 and 6.1.1.4'
O O 0.0106 0.0060 'International Tables Vol C Tables 4.2.6.8 and 6.1.1.4'
P P 0.1023 0.0942 'International Tables Vol C Tables 4.2.6.8 and 6.1.1.4'
S S 0.1246 0.1234 'International Tables Vol C Tables 4.2.6.8 and 6.1.1.4'
W W -0.8490 6.8722 'International Tables Vol C Tables 4.2.6.8 and 6.1.1.4'

loop_
_geom_angle_atom_site_label_1
_geom_angle_atom_site_label_2
_geom_angle_atom_site_label_3
_geom_angle
_geom_angle_site_symmetry_1
_geom_angle_site_symmetry_3
O5 W1 O12 103.4(4) . .
O5 W1 O11 103.5(3) . .
O12 W1 O11 85.3(3) . .
O5 W1 O8 100.9(3) . .
O12 W1 O8 89.3(3) . .
O11 W1 O8 155.6(3) . .
O5 W1 O10 101.1(3) . .
O12 W1 O10 155.5(3) . .
O11 W1 O10 87.8(3) . .
O8 W1 O10 87.3(3) . .
O5 W1 O1 170.3(3) . .
O12 W1 O1 83.5(3) . .
O11 W1 O1 83.7(3) . .
O8 W1 O1 72.0(3) . .
O10 W1 O1 72.3(3) . .
O6 W2 O14 104.4(4) . .
O6 W2 O13 102.2(4) . .
O14 W2 O13 86.3(3) . .
O6 W2 O9 102.4(4) . .
O14 W2 O9 90.3(3) . .
O13 W2 O9 155.3(3) . .
O6 W2 O8 100.3(4) . .
O14 W2 O8 155.2(3) . .
O13 W2 O8 86.4(3) . .
O9 W2 O8 86.5(3) . .
O6 W2 O1 170.2(3) . .
O14 W2 O1 84.3(3) . .
O13 W2 O1 82.6(3) . .
O9 W2 O1 72.6(3) . .
O8 W2 O1 71.3(3) . .
O7 W3 O16 102.9(4) . .
O7 W3 O15 104.1(4) . .
O16 W3 O15 85.6(3) . .
O7 W3 O10 101.2(3) . .
O16 W3 O10 89.2(3) . .
O15 W3 O10 154.7(3) . .
O7 W3 O9 101.4(4) . .
O16 W3 O9 155.7(3) . .
O15 W3 O9 87.9(3) . .
O10 W3 O9 86.8(3) . .
O7 W3 O1 170.7(3) . .
O16 W3 O1 83.9(3) . .
O15 W3 O1 82.7(3) . .
O10 W3 O1 72.2(3) . .
O9 W3 O1 72.1(3) . .
O17 W4 O28 100.7(3) . .
O17 W4 O11 102.7(3) . .
O28 W4 O11 90.4(3) . .
O17 W4 O18 104.6(3) . .
O28 W4 O18 154.7(3) . .
O11 W4 O18 85.1(3) . .
O17 W4 O29 101.3(3) . .
O28 W4 O29 87.0(3) . .
O11 W4 O29 155.9(3) . .
O18 W4 O29 87.1(3) . .
O17 W4 O2 170.6(3) . .
O28 W4 O2 72.0(3) . .
O11 W4 O2 83.6(3) . .
O18 W4 O2 82.7(3) . .
O29 W4 O2 72.8(3) . .
O19 W5 O18 103.2(4) . .
O19 W5 O30 100.4(4) . .
O18 W5 O30 90.6(3) . .
O19 W5 O20 101.1(4) . .
O18 W5 O20 155.6(3) . .
O30 W5 O20 86.6(3) . .
O19 W5 O12 104.0(4) . .
O18 W5 O12 85.0(3) . .
O30 W5 O12 155.6(3) . .
O20 W5 O12 87.6(3) . .
O19 W5 O3 170.1(3) . .
O18 W5 O3 84.3(3) . .
O30 W5 O3 72.8(3) . .
O20 W5 O3 71.7(3) . .
O12 W5 O3 82.9(3) . .
O21 W6 O13 102.4(4) . .
O21 W6 O31 101.4(4) . .
O13 W6 O31 156.2(3) . .
O21 W6 O20 100.9(4) . .
O13 W6 O20 89.4(3) . .
O31 W6 O20 87.3(3) . .
O21 W6 O22 103.4(4) . .
O13 W6 O22 85.8(3) . .
O31 W6 O22 87.6(3) . .
O20 W6 O22 155.7(3) . .
O21 W6 O3 170.6(4) . .
O13 W6 O3 83.6(3) . .
O31 W6 O3 73.0(3) . .
O20 W6 O3 71.7(3) . .
O22 W6 O3 84.0(3) . .
O23 W7 O22 103.1(4) . .
O23 W7 O32 101.8(4) . .
O22 W7 O32 89.3(3) . .
O23 W7 O24 101.3(4) . .
O22 W7 O24 155.5(3) . .
O32 W7 O24 87.8(3) . .
O23 W7 O14 103.5(4) . .
O22 W7 O14 85.1(3) . .
O32 W7 O14 154.6(3) . .
O24 W7 O14 87.1(3) . .
O23 W7 O4 170.7(3) . .
O22 W7 O4 83.7(3) . .
O32 W7 O4 71.6(3) . .
O24 W7 O4 72.3(3) . .
O14 W7 O4 83.2(3) . .
O25 W8 O24 102.9(4) . .
O25 W8 O15 103.0(4) . .
O24 W8 O15 88.7(3) . .
O25 W8 O26 102.1(3) . .
O24 W8 O26 155.0(3) . .
O15 W8 O26 84.6(3) . .
O25 W8 O33 103.0(4) . .
O24 W8 O33 87.8(3) . .
O15 W8 O33 153.9(3) . .
O26 W8 O33 87.8(3) . .
O25 W8 O4 172.7(3) . .
O24 W8 O4 72.3(3) . .
O15 W8 O4 82.6(3) . .
O26 W8 O4 83.0(3) . .
O33 W8 O4 71.7(3) . .
O27 W9 O26 102.1(3) . .
O27 W9 O34 100.5(4) . .
O26 W9 O34 90.7(3) . .
O27 W9 O16 104.2(4) . .
O26 W9 O16 85.5(3) . .
O34 W9 O16 155.3(3) . .
O27 W9 O28 101.7(3) . .
O26 W9 O28 156.2(3) . .
O34 W9 O28 86.5(3) . .
O16 W9 O28 87.3(3) . .
O27 W9 O2 170.0(3) . .
O26 W9 O2 85.1(3) . .
O34 W9 O2 72.2(3) . .
O16 W9 O2 83.2(3) . .
O28 W9 O2 71.5(3) . .
O38 W10 O35 103.6(4) . .
O38 W10 O29 100.7(4) . .
O35 W10 O29 90.9(3) . .
O38 W10 O37 104.5(4) . .
O35 W10 O37 85.1(3) . .
O29 W10 O37 154.7(3) . .
O38 W10 O34 101.7(4) . .
O35 W10 O34 154.5(3) . .
O29 W10 O34 87.0(3) . .
O37 W10 O34 86.1(3) . .
O38 W10 O2 170.2(3) . .
O35 W10 O2 83.8(3) . .
O29 W10 O2 72.5(3) . .
O37 W10 O2 82.2(3) . .
O34 W10 O2 71.3(3) . .
O39 W11 O36 104.3(4) . .
O39 W11 O35 104.1(4) . .
O36 W11 O35 85.9(3) . .
O39 W11 O31 101.7(4) . .
O36 W11 O31 89.3(3) . .
O35 W11 O31 154.1(3) . .
O39 W11 O30 101.0(4) . .
O36 W11 O30 154.7(3) . .
O35 W11 O30 86.9(3) . .
O31 W11 O30 86.8(3) . .
O39 W11 O3 169.8(3) . .
O36 W11 O3 83.7(3) . .
O35 W11 O3 82.4(3) . .
O31 W11 O3 71.8(3) . .
O30 W11 O3 71.3(3) . .
O40 W12 O37 103.3(4) . .
O40 W12 O33 100.1(4) . .
O37 W12 O33 90.7(3) . .
O40 W12 O32 101.6(4) . .
O37 W12 O32 155.1(3) . .
O33 W12 O32 86.5(3) . .
O40 W12 O36 103.8(4) . .
O37 W12 O36 85.9(3) . .
O33 W12 O36 156.0(3) . .
O32 W12 O36 86.7(3) . .
O40 W12 O4 170.4(4) . .
O37 W12 O4 83.5(3) . .
O33 W12 O4 72.7(3) . .
O32 W12 O4 72.1(3) . .
O36 W12 O4 83.4(3) . .
O4 P1 O1 110.0(4) . .
O4 P1 O2 109.7(4) . .
O1 P1 O2 109.0(4) . .
O4 P1 O3 109.4(4) . .
O1 P1 O3 109.0(4) . .
O2 P1 O3 109.7(4) . .
N1 Ag1 N9 130.9(3) . .
N1 Ag1 N14 122.7(3) . 2_656
N9 Ag1 N14 103.8(3) . 2_656
N1 Ag1 O9 102.8(3) . .
N9 Ag1 O9 79.8(3) . .
N14 Ag1 O9 102.4(3) 2_656 .
N6 Ag2 N10 159.7(4) . 4_676
N6 Ag2 N15 103.6(3) . 3_767
N10 Ag2 N15 93.2(4) 4_676 3_767
O2W' Ag3 O1W' 92.5(14) . .
O2W' Ag3 N2 133.3(9) . 3_777
O1W' Ag3 N2 102.7(11) . 3_777
O2W' Ag3 O1W 109.5(9) . .
O1W' Ag3 O1W 18.7(11) . .
N2 Ag3 O1W 85.3(5) 3_777 .
O2W' Ag3 O2W 22.9(9) . .
O1W' Ag3 O2W 69.6(15) . .
N2 Ag3 O2W 138.3(11) 3_777 .
O1W Ag3 O2W 87.0(9) . .
O2W' Ag3 N7 83.3(7) . .
O1W' Ag3 N7 129.2(12) . .
N2 Ag3 N7 116.7(4) 3_777 .
O1W Ag3 N7 136.3(5) . .
O2W Ag3 N7 96.7(9) . .
O5W' Ag3' O2W' 76(3) . .
O5W' Ag3' O5W 30(4) . .
O2W' Ag3' O5W 105.2(14) . .
C6 S1 C2 94.5(5) . .
C8 S2 C3 99.3(5) . .
C10 S3 C4 99.3(5) . .
C12 S4 C5 99.8(5) . .
C6 N1 N2 103.3(10) . .
C6 N1 Ag1 118.6(8) . .
N2 N1 Ag1 137.5(9) . .
N3 N2 N1 110.6(12) . .
N3 N2 Ag3 120.3(10) . 3_777
N1 N2 Ag3 128.2(9) . 3_777
N4 N3 N2 107.4(11) . .
N3 N4 C6 108.5(13) . .
N3 N4 C7 122.0(12) . .
C6 N4 C7 129.5(14) . .
C8 N5 N6 103.6(9) . .
N7 N6 N5 112.5(9) . .
N7 N6 Ag2 126.4(7) . .
N5 N6 Ag2 121.0(7) . .
N6 N7 N8 105.6(9) . .
N6 N7 Ag3 123.8(7) . .
N8 N7 Ag3 123.0(8) . .
C8 N8 N7 108.0(10) . .
C8 N8 C9 130.0(10) . .
N7 N8 C9 121.9(10) . .
C10 N9 N10 105.9(9) . .
C10 N9 Ag1 133.5(8) . .
N10 N9 Ag1 116.8(7) . .
N11 N10 N9 111.3(9) . .
N11 N10 Ag2 121.5(7) . 4_475
N9 N10 Ag2 119.1(7) . 4_475
N10 N11 N12 105.7(8) . .
C10 N12 N11 109.4(9) . .
C10 N12 C11 130.8(10) . .
N11 N12 C11 119.8(10) . .
C12 N13 N14 104.2(9) . .
N15 N14 N13 111.1(9) . .
N15 N14 Ag1 124.9(8) . 2_646
N13 N14 Ag1 122.7(8) . 2_646
N14 N15 N16 106.8(9) . .
N14 N15 Ag2 119.6(7) . 3_767
N16 N15 Ag2 133.3(8) . 3_767
C12 N16 N15 108.3(9) . .
C12 N16 C13 130.6(10) . .
N15 N16 C13 121.2(10) . .
C2 C1 C3 110.3(9) . .
C2 C1 C4 113.4(9) . .
C3 C1 C4 111.2(9) . .
C2 C1 C5 111.4(9) . .
C3 C1 C5 105.4(9) . .
C4 C1 C5 104.6(9) . .
C1 C2 S1 112.0(8) . .
C1 C2 H2A 109.2 . .
S1 C2 H2A 109.2 . .
C1 C2 H2B 109.2 . .
S1 C2 H2B 109.2 . .
H2A C2 H2B 107.9 . .
C1 C3 S2 111.9(7) . .
C1 C3 H3A 109.2 . .
S2 C3 H3A 109.2 . .
C1 C3 H3B 109.2 . .
S2 C3 H3B 109.2 . .
H3A C3 H3B 107.9 . .
C1 C4 S3 113.7(8) . .
C1 C4 H4A 108.8 . .
S3 C4 H4A 108.8 . .
C1 C4 H4B 108.8 . .
S3 C4 H4B 108.8 . .
H4A C4 H4B 107.7 . .
C1 C5 S4 111.1(8) . .
C1 C5 H5A 109.4 . .
S4 C5 H5A 109.4 . .
C1 C5 H5B 109.4 . .
S4 C5 H5B 109.4 . .
H5A C5 H5B 108.0 . .
N1 C6 N4 110.1(12) . .
N1 C6 S1 124.1(9) . .
N4 C6 S1 125.8(11) . .
N4 C7 H7A 109.5 . .
N4 C7 H7B 109.5 . .
H7A C7 H7B 109.5 . .
N4 C7 H7C 109.5 . .
H7A C7 H7C 109.5 . .
H7B C7 H7C 109.5 . .
N5 C8 N8 110.1(9) . .
N5 C8 S2 129.3(9) . .
N8 C8 S2 120.6(9) . .
N8 C9 H9A 109.5 . .
N8 C9 H9B 109.5 . .
H9A C9 H9B 109.5 . .
N8 C9 H9C 109.5 . .
H9A C9 H9C 109.5 . .
H9B C9 H9C 109.5 . .
N12 C10 N9 107.7(10) . .
N12 C10 S3 124.7(8) . .
N9 C10 S3 127.6(9) . .
N12 C11 H11A 109.5 . .
N12 C11 H11B 109.5 . .
H11A C11 H11B 109.5 . .
N12 C11 H11C 109.5 . .
H11A C11 H11C 109.5 . .
H11B C11 H11C 109.5 . .
N16 C12 N13 109.6(10) . .
N16 C12 S4 122.2(9) . .
N13 C12 S4 128.1(9) . .
N16 C13 H13A 109.5 . .
N16 C13 H13B 109.5 . .
H13A C13 H13B 109.5 . .
N16 C13 H13C 109.5 . .
H13A C13 H13C 109.5 . .
H13B C13 H13C 109.5 . .
P1 O1 W1 125.9(4) . .
P1 O1 W2 125.8(4) . .
W1 O1 W2 89.8(2) . .
P1 O1 W3 125.5(4) . .
W1 O1 W3 89.1(2) . .
W2 O1 W3 89.0(2) . .
P1 O2 W9 125.8(4) . .
P1 O2 W4 126.7(4) . .
W9 O2 W4 89.3(2) . .
P1 O2 W10 125.4(4) . .
W9 O2 W10 89.1(2) . .
W4 O2 W10 88.5(2) . .
P1 O3 W5 125.9(4) . .
P1 O3 W6 125.9(4) . .
W5 O3 W6 89.7(2) . .
P1 O3 W11 125.5(4) . .
W5 O3 W11 89.1(2) . .
W6 O3 W11 88.9(2) . .
P1 O4 W12 126.3(4) . .
P1 O4 W7 126.1(4) . .
W12 O4 W7 89.3(2) . .
P1 O4 W8 126.1(4) . .
W12 O4 W8 88.7(2) . .
W7 O4 W8 88.1(2) . .
W1 O8 W2 126.8(4) . .
W2 O9 W3 126.2(4) . .
W2 O9 Ag1 115.4(3) . .
W3 O9 Ag1 117.1(3) . .
W3 O10 W1 126.3(4) . .
W1 O11 W4 152.3(4) . .
W1 O12 W5 152.1(4) . .
W2 O13 W6 151.3(4) . .
W2 O14 W7 151.8(5) . .
W8 O15 W3 153.0(5) . .
W3 O16 W9 151.1(4) . .
W5 O18 W4 151.7(5) . .
W5 O20 W6 126.7(4) . .
W7 O22 W6 151.3(4) . .
W8 O24 W7 127.1(4) . .
W9 O26 W8 152.0(4) . .
W4 O28 W9 127.1(4) . .
W10 O29 W4 126.2(4) . .
W5 O30 W11 126.8(4) . .
W6 O31 W11 126.3(4) . .
W12 O32 W7 126.9(4) . .
W12 O33 W8 126.9(4) . .
W9 O34 W10 127.3(3) . .
W10 O35 W11 152.6(5) . .
W11 O36 W12 151.0(4) . .
W12 O37 W10 152.5(4) . .
Ag3' O2W' Ag3 44.4(6) . .

loop_
_geom_bond_atom_site_label_1
_geom_bond_atom_site_label_2
_geom_bond_distance
_geom_bond_site_symmetry_2
W1 O5 1.709(7) .
W1 O12 1.878(7) .
W1 O11 1.895(7) .
W1 O8 1.912(7) .
W1 O10 1.931(8) .
W1 O1 2.439(7) .
W2 O6 1.680(7) .
W2 O14 1.874(8) .
W2 O13 1.896(8) .
W2 O9 1.913(8) .
W2 O8 1.945(8) .
W2 O1 2.448(7) .
W3 O7 1.685(8) .
W3 O16 1.897(7) .
W3 O15 1.908(7) .
W3 O10 1.918(7) .
W3 O9 1.940(8) .
W3 O1 2.454(7) .
W4 O17 1.675(7) .
W4 O28 1.895(8) .
W4 O11 1.901(7) .
W4 O18 1.917(7) .
W4 O29 1.922(7) .
W4 O2 2.437(7) .
W5 O19 1.686(8) .
W5 O18 1.896(7) .
W5 O30 1.903(7) .
W5 O20 1.917(7) .
W5 O12 1.930(7) .
W5 O3 2.429(7) .
W6 O21 1.690(8) .
W6 O13 1.911(8) .
W6 O31 1.914(8) .
W6 O20 1.918(8) .
W6 O22 1.918(8) .
W6 O3 2.429(7) .
W7 O23 1.690(8) .
W7 O22 1.901(8) .
W7 O32 1.924(8) .
W7 O24 1.925(8) .
W7 O14 1.932(8) .
W7 O4 2.454(7) .
W8 O25 1.686(8) .
W8 O24 1.900(7) .
W8 O15 1.901(7) .
W8 O26 1.916(7) .
W8 O33 1.921(8) .
W8 O4 2.471(7) .
W9 O27 1.687(7) .
W9 O26 1.896(7) .
W9 O34 1.906(8) .
W9 O16 1.916(7) .
W9 O28 1.932(7) .
W9 O2 2.437(7) .
W10 O38 1.685(8) .
W10 O35 1.895(8) .
W10 O29 1.908(7) .
W10 O37 1.910(8) .
W10 O34 1.928(8) .
W10 O2 2.460(7) .
W11 O39 1.686(8) .
W11 O36 1.892(8) .
W11 O35 1.914(7) .
W11 O31 1.931(8) .
W11 O30 1.939(7) .
W11 O3 2.469(7) .
W12 O40 1.697(8) .
W12 O37 1.896(8) .
W12 O33 1.912(8) .
W12 O32 1.918(9) .
W12 O36 1.921(8) .
W12 O4 2.435(7) .
P1 O4 1.522(7) .
P1 O1 1.527(7) .
P1 O2 1.529(7) .
P1 O3 1.531(7) .
Ag1 N1 2.278(10) .
Ag1 N9 2.351(10) .
Ag1 N14 2.356(10) 2_656
Ag1 O9 2.837(8) .
Ag2 N6 2.214(9) .
Ag2 N10 2.237(10) 4_676
Ag2 N15 2.447(10) 3_767
Ag3 O2W' 2.23(2) .
Ag3 O1W' 2.29(5) .
Ag3 N2 2.336(13) 3_777
Ag3 O1W 2.458(19) .
Ag3 O2W 2.47(3) .
Ag3 N7 2.472(10) .
Ag3' O5W' 1.50(8) .
Ag3' O2W' 1.70(3) .
Ag3' O5W 2.33(3) .
S1 C6 1.745(14) .
S1 C2 1.826(10) .
S2 C8 1.740(11) .
S2 C3 1.820(12) .
S3 C10 1.750(12) .
S3 C4 1.838(12) .
S4 C12 1.727(11) .
S4 C5 1.807(11) .
N1 C6 1.321(16) .
N1 N2 1.369(14) .
N2 N3 1.302(15) .
N2 Ag3 2.336(13) 3_777
N3 N4 1.299(16) .
N4 C6 1.330(15) .
N4 C7 1.475(18) .
N5 C8 1.318(14) .
N5 N6 1.365(12) .
N6 N7 1.288(13) .
N7 N8 1.348(12) .
N8 C8 1.334(14) .
N8 C9 1.454(15) .
N9 C10 1.329(13) .
N9 N10 1.339(12) .
N10 N11 1.289(13) .
N10 Ag2 2.237(10) 4_475
N11 N12 1.343(12) .
N12 C10 1.321(14) .
N12 C11 1.435(14) .
N13 C12 1.337(14) .
N13 N14 1.371(13) .
N14 N15 1.287(13) .
N14 Ag1 2.356(9) 2_646
N15 N16 1.350(12) .
N15 Ag2 2.447(10) 3_767
N16 C12 1.321(14) .
N16 C13 1.468(14) .
C1 C2 1.515(14) .
C1 C3 1.531(14) .
C1 C4 1.547(14) .
C1 C5 1.566(15) .
C2 H2A 0.9700 .
C2 H2B 0.9700 .
C3 H3A 0.9700 .
C3 H3B 0.9700 .
C4 H4A 0.9700 .
C4 H4B 0.9700 .
C5 H5A 0.9700 .
C5 H5B 0.9700 .
C7 H7A 0.9600 .
C7 H7B 0.9600 .
C7 H7C 0.9600 .
C9 H9A 0.9600 .
C9 H9B 0.9600 .
C9 H9C 0.9600 .
C11 H11A 0.9600 .
C11 H11B 0.9600 .
C11 H11C 0.9600 .
C13 H13A 0.9600 .
C13 H13B 0.9600 .
C13 H13C 0.9600 .
